data_7243756
loop_
_publ_author_name
'Li, Zi-Xi'
'Kuang, Xiao-Nan'
'Wang, Guo'
'Zhu, Ning'
'Sun, Zhen-Zhou'
'Han, Hong-Liang'
'Yang, Yu-Ping'
'Li, Zhong-Feng'
'Xin, Xiu-Lan'
'Jin, Qiong-Hua'
'Ren, Zhi-Gang'

_publ_section_title
;
 A series of luminescent Cu(i) complexes based on the diphosphine ligand
 and diimine ligand: weak intermolecular interactions, terahertz
 spectroscopy and photoproperties
;
_journal_issue 47
_journal_name_full CrystEngComm
_journal_page_first 8323
_journal_page_last 8333
_journal_paper_doi 10.1039/D1CE01132D
_journal_volume 23
_journal_year 2021
_chemical_formula_moiety 'Br, C55 H44 Cu N4 P2, 2(C H4 O)'
_chemical_formula_sum 'C57 H52 Br Cu N4 O2 P2'
_chemical_formula_weight 1030.41
_space_group_crystal_system monoclinic
_space_group_IT_number 14
_space_group_name_Hall '-P 2yn'
_space_group_name_H-M_alt 'P 1 21/n 1'
_atom_sites_solution_hydrogens geom
_atom_sites_solution_primary dual
_audit_creation_date 2021-07-05
_audit_creation_method
;
Olex2 1.2
(compiled 2018.05.29 svn.r3508 for OlexSys, GUI svn.r5506)
;
_audit_update_record
;
2021-08-17 deposited with the CCDC.	2021-09-09 downloaded from the CCDC.
;
_cell_angle_alpha 90
_cell_angle_beta 105.9070(10)
_cell_angle_gamma 90
_cell_formula_units_Z 4
_cell_length_a 11.90440(10)
_cell_length_b 19.1935(2)
_cell_length_c 21.5471(3)
_cell_measurement_reflns_used 46871
_cell_measurement_temperature 99.99(10)
_cell_measurement_theta_max 73.6220
_cell_measurement_theta_min 4.3200
_cell_volume 4734.71(9)
_computing_cell_refinement 'CrysAlisPro 1.171.39.33c (Rigaku OD, 2017)'
_computing_data_collection 'CrysAlisPro 1.171.39.33c (Rigaku OD, 2017)'
_computing_data_reduction 'CrysAlisPro 1.171.39.33c (Rigaku OD, 2017)'
_computing_molecular_graphics 'Olex2 (Dolomanov et al., 2009)'
_computing_publication_material 'Olex2 (Dolomanov et al., 2009)'
_computing_structure_refinement 'ShelXL (Sheldrick, 2015)'
_computing_structure_solution 'ShelXT (Sheldrick, 2015)'
_diffrn_ambient_environment N~2~
_diffrn_ambient_temperature 99.99(10)
_diffrn_detector 'CCD plate'
_diffrn_measured_fraction_theta_full 0.998
_diffrn_measured_fraction_theta_max 0.986
_diffrn_measurement_details
;
List of Runs (angles in degrees, time in seconds):

  # Type    Start    End  Width  t~exp~   \w     \q     \k     \f   Frames
#--------------------------------------------------------------------------
  1  \w    -31.00  89.00   0.50    0.50    --    0.00  82.00-120.00  240
  2  \w    -89.00  22.00   0.50    0.50    --    0.00 -57.00 -90.00  222
  3  \w    -17.00  89.00   0.50    0.50    --    0.00  37.00 -30.00  212
  4  \w    -17.00  89.00   0.50    0.50    --    0.00  37.00 -60.00  212
  5  \w    -17.00  89.00   0.50    0.50    --    0.00  37.00 150.00  212
  6  \w      7.00  69.00   0.50    1.50    --   94.60 -61.00  90.00  124
  7  \w     26.00  70.00   0.50    1.50    --   94.60 -45.00-150.00   88
  8  \w     80.00 106.00   0.50    1.50    --   94.60 -82.00-150.00   52
  9  \w     53.00 125.00   0.50    1.50    --   94.60 -82.00 -60.00  144
 10  \w     48.00  75.00   0.50    1.50    --   94.60 -82.00  60.00   54
 11  \w     12.00 111.00   0.50    1.50    --   94.60 -30.00-150.00  198
 12  \w      7.00  38.00   0.50    1.50    --   94.60 -82.00 -60.00   62
 13  \w      5.00 105.00   0.50    1.50    --   94.60 -61.00 150.00  200
 14  \w     78.00 107.00   0.50    1.50    --   94.60 -82.00   0.00   58
 15  \w     99.00 172.00   0.50    1.50    --   94.60  59.00-164.78  146
 16  \w      6.00 117.00   0.50    1.50    --   94.60 -61.00 -60.00  222
 17  \w    109.00 173.00   0.50    1.50    --   94.60  45.00-180.00  128
 18  \w      6.00 124.00   0.50    1.50    --   94.60 -82.00 150.00  236
 19  \w      6.00  99.00   0.50    1.50    --   94.60 -82.00  90.00  186
 20  \w      6.00  58.00   0.50    1.50    --   94.60 -82.00   0.00  104
 21  \w     95.00 165.00   0.50    1.50    --   94.60  53.00 137.38  140
;
_diffrn_measurement_device 'four-circle diffractometer'
_diffrn_measurement_device_type 'XtaLAB AFC12 (RINC): Kappa dual home/near'
_diffrn_measurement_method '\w scans'
_diffrn_orient_matrix_type 'CrysAlisPro convention (1999,Acta A55,543-557)'
_diffrn_orient_matrix_UB_11 -0.0439965000
_diffrn_orient_matrix_UB_12 0.0550848000
_diffrn_orient_matrix_UB_13 -0.0529946000
_diffrn_orient_matrix_UB_21 0.0211260000
_diffrn_orient_matrix_UB_22 0.0574556000
_diffrn_orient_matrix_UB_23 0.0518202000
_diffrn_orient_matrix_UB_31 0.1255318000
_diffrn_orient_matrix_UB_32 0.0097195000
_diffrn_orient_matrix_UB_33 -0.0055114000
_diffrn_radiation_monochromator mirror
_diffrn_radiation_probe x-ray
_diffrn_radiation_type CuK\a
_diffrn_radiation_wavelength 1.54184
_diffrn_reflns_av_R_equivalents 0.0534
_diffrn_reflns_av_unetI/netI 0.0269
_diffrn_reflns_Laue_measured_fraction_full 0.998
_diffrn_reflns_Laue_measured_fraction_max 0.986
_diffrn_reflns_limit_h_max 14
_diffrn_reflns_limit_h_min -10
_diffrn_reflns_limit_k_max 23
_diffrn_reflns_limit_k_min -23
_diffrn_reflns_limit_l_max 25
_diffrn_reflns_limit_l_min -26
_diffrn_reflns_number 53574
_diffrn_reflns_point_group_measured_fraction_full 0.998
_diffrn_reflns_point_group_measured_fraction_max 0.986
_diffrn_reflns_theta_full 67.684
_diffrn_reflns_theta_max 74.052
_diffrn_reflns_theta_min 3.866
_diffrn_source 'micro-focus sealed X-ray tube'
_diffrn_source_type 'Rigaku (Cu) X-ray Source'
_exptl_absorpt_coefficient_mu 2.660
_exptl_absorpt_correction_T_max 1.00000
_exptl_absorpt_correction_T_min 0.64735
_exptl_absorpt_correction_type multi-scan
_exptl_absorpt_process_details
;
CrysAlisPro 1.171.39.33c (Rigaku Oxford Diffraction, 2017)
Empirical absorption correction using spherical harmonics,
 implemented in SCALE3 ABSPACK scaling algorithm.
;
_exptl_crystal_colour 'clear light colourless'
_exptl_crystal_colour_lustre clear
_exptl_crystal_colour_modifier light
_exptl_crystal_colour_primary colourless
_exptl_crystal_density_diffrn 1.446
_exptl_crystal_description block
_exptl_crystal_F_000 2128
_exptl_crystal_size_max 0.5
_exptl_crystal_size_mid 0.3
_exptl_crystal_size_min 0.2
_refine_diff_density_max 2.287
_refine_diff_density_min -1.679
_refine_diff_density_rms 0.097
_refine_ls_extinction_method none
_refine_ls_goodness_of_fit_ref 1.028
_refine_ls_hydrogen_treatment constr
_refine_ls_matrix_type full
_refine_ls_number_parameters 608
_refine_ls_number_reflns 9462
_refine_ls_number_restraints 1
_refine_ls_restrained_S_all 1.029
_refine_ls_R_factor_all 0.0484
_refine_ls_R_factor_gt 0.0471
_refine_ls_shift/su_max 0.002
_refine_ls_shift/su_mean 0.000
_refine_ls_structure_factor_coef Fsqd
_refine_ls_weighting_details
;
 w=1/[\s^2^(Fo^2^)+(0.0674P)^2^+11.8708P]
 where P=(Fo^2^+2Fc^2^)/3
;
_refine_ls_weighting_scheme calc
_refine_ls_wR_factor_gt 0.1249
_refine_ls_wR_factor_ref 0.1259
_reflns_Friedel_coverage 0.000
_reflns_number_gt 9102
_reflns_number_total 9462
_reflns_threshold_expression 'I > 2\s(I)'
_cod_data_source_file d1ce01132d2.cif
_cod_data_source_block zn-567
_cod_depositor_comments 'Adding full bibliography for 7243753--7243757.cif.'
_cod_database_code 7243756
_shelxl_version_number 2013-2
_chemical_oxdiff_formula 'Cu1 Br1 C1 H1 N1 P1'
_shelx_space_group_comment
;
The symmetry employed for this shelxl refinement is uniquely defined
by the following loop, which should always be used as a source of
symmetry information in preference to the above space-group names.
They are only intended as comments.
;
_shelx_estimated_absorpt_t_max 0.618
_shelx_estimated_absorpt_t_min 0.350
_reflns_odcompleteness_completeness 99.78
_reflns_odcompleteness_iscentric 1
_reflns_odcompleteness_theta 66.97
_olex2_refinement_description
;
1. Fixed Uiso
 At 1.2 times of:
  All C(H) groups, All C(H,H) groups
 At 1.5 times of:
  All C(H,H,H) groups, All O(H) groups
2. Restrained distances
 O2-C57
 1.43 with sigma of 0.002
3.a Secondary CH2 refined with riding coordinates:
 C37(H37A,H37B), C38(H38A,H38B)
3.b Aromatic/amide H refined with riding coordinates:
 C9(H9), C36(H36), C40(H40), C8(H8), C41(H41), C11(H11), C32(H32), C30(H30),
 C27(H27), C49(H49), C55(H55), C18(H18), C35(H35), C42(H42), C1(H1), C26(H26),
 C24(H24), C20(H20), C12(H12), C23(H23), C14(H14), C33(H33), C2(H2), C21(H21),
 C45(H45), C46(H46), C29(H29), C22(H22), C51(H51), C17(H17), C34(H34), C48(H48),
  C47(H47), C43(H43), C15(H15), C28(H28), C52(H52), C16(H16), C54(H54), C53(H53)
3.c Idealised Me refined as rotating group:
 C57(H57A,H57B,H57C), C56(H56A,H56B,H56C)
3.d Idealised tetrahedral OH refined as rotating group:
 O2(H2A), O1(H1A)
;
_olex2_submission_special_instructions 'No special instructions were received'
_oxdiff_exptl_absorpt_empirical_details
;
Empirical correction (ABSPACK) includes:
- Absorption correction using spherical harmonics
- Frame scaling
;
_oxdiff_exptl_absorpt_empirical_full_max 4.324
_oxdiff_exptl_absorpt_empirical_full_min 0.319

loop_
_space_group_symop_operation_xyz
'x, y, z'
'-x+1/2, y+1/2, -z+1/2'
'-x, -y, -z'
'x-1/2, -y-1/2, z-1/2'

loop_
_atom_site_label
_atom_site_type_symbol
_atom_site_fract_x
_atom_site_fract_y
_atom_site_fract_z
_atom_site_U_iso_or_equiv
_atom_site_adp_type
_atom_site_occupancy
_atom_site_site_symmetry_order
_atom_site_calc_flag
_atom_site_refinement_flags_posn
_atom_site_refinement_flags_adp
_atom_site_refinement_flags_occupancy
_atom_site_disorder_assembly
_atom_site_disorder_group
Br1 Br 0.75945(2) 0.30396(2) 0.84690(2) 0.01816(9) Uani 1 1 d . . . . .
Cu1 Cu 0.68744(3) 0.54473(2) 0.69964(2) 0.01184(10) Uani 1 1 d . . . . .
P2 P 0.87650(5) 0.56646(3) 0.72311(3) 0.01150(14) Uani 1 1 d . . . . .
P1 P 0.62316(5) 0.60918(3) 0.77061(3) 0.01172(14) Uani 1 1 d . . . . .
N1 N 0.59912(18) 0.45473(11) 0.66888(10) 0.0126(4) Uani 1 1 d . . . . .
N3 N 0.84347(19) 0.66586(11) 0.81350(10) 0.0131(4) Uani 1 1 d . . . . .
N2 N 0.57431(19) 0.58032(11) 0.61474(10) 0.0126(4) Uani 1 1 d . . . . .
N4 N 0.9904(2) 0.60712(13) 0.88701(11) 0.0176(5) Uani 1 1 d . . . . .
C5 C 0.5042(2) 0.46417(13) 0.61700(12) 0.0116(5) Uani 1 1 d . . . . .
C4 C 0.4215(2) 0.41131(14) 0.59224(12) 0.0142(5) Uani 1 1 d . . . . .
C39 C 0.8940(2) 0.64534(14) 0.87692(12) 0.0136(5) Uani 1 1 d . . . . .
C37 C 0.9043(2) 0.65285(13) 0.76457(12) 0.0132(5) Uani 1 1 d . . . . .
H37A H 0.9875 0.6571 0.7846 0.016 Uiso 1 1 calc R . . . .
H37B H 0.8826 0.6891 0.7321 0.016 Uiso 1 1 calc R . . . .
C44 C 0.6246(2) 0.56969(14) 0.84775(13) 0.0139(5) Uani 1 1 d . . . . .
C50 C 0.4780(2) 0.64738(14) 0.74147(12) 0.0141(5) Uani 1 1 d . . . . .
C6 C 0.4882(2) 0.53327(13) 0.58923(12) 0.0115(5) Uani 1 1 d . . . . .
C13 C 0.2591(2) 0.64754(14) 0.47620(13) 0.0150(5) Uani 1 1 d . . . . .
C7 C 0.3855(2) 0.54989(13) 0.54091(12) 0.0128(5) Uani 1 1 d . . . . .
C9 C 0.3197(2) 0.42967(14) 0.54183(13) 0.0162(5) Uani 1 1 d . . . . .
H9 H 0.2644 0.3955 0.5250 0.019 Uiso 1 1 calc R . . . .
C36 C 0.9505(2) 0.44610(14) 0.79593(13) 0.0162(5) Uani 1 1 d . . . . .
H36 H 0.8726 0.4325 0.7824 0.019 Uiso 1 1 calc R . . . .
C40 C 0.8470(2) 0.66526(14) 0.92759(13) 0.0169(5) Uani 1 1 d . . . . .
H40 H 0.7818 0.6940 0.9200 0.020 Uiso 1 1 calc R . . . .
C8 C 0.3012(2) 0.49549(14) 0.51785(13) 0.0154(5) Uani 1 1 d . . . . .
H8 H 0.2328 0.5055 0.4860 0.018 Uiso 1 1 calc R . . . .
C38 C 0.7212(2) 0.68612(13) 0.79159(12) 0.0128(5) Uani 1 1 d . . . . .
H38A H 0.7096 0.7160 0.7540 0.015 Uiso 1 1 calc R . . . .
H38B H 0.7009 0.7126 0.8253 0.015 Uiso 1 1 calc R . . . .
C41 C 0.9005(3) 0.64086(15) 0.98883(13) 0.0195(6) Uani 1 1 d . . . . .
H41 H 0.8706 0.6527 1.0230 0.023 Uiso 1 1 calc R . . . .
C10 C 0.3691(2) 0.62079(14) 0.52057(12) 0.0143(5) Uani 1 1 d . . . . .
C11 C 0.4581(2) 0.66736(14) 0.54735(14) 0.0173(5) Uani 1 1 d . . . . .
H11 H 0.4506 0.7138 0.5346 0.021 Uiso 1 1 calc R . . . .
C31 C 0.9846(2) 0.50888(14) 0.77413(12) 0.0140(5) Uani 1 1 d . . . . .
C32 C 1.1025(2) 0.52810(15) 0.79436(13) 0.0183(5) Uani 1 1 d . . . . .
H32 H 1.1264 0.5697 0.7799 0.022 Uiso 1 1 calc R . . . .
C3 C 0.4406(2) 0.34458(14) 0.62211(13) 0.0156(5) Uani 1 1 d . . . . .
C25 C 0.9348(2) 0.57966(14) 0.65384(12) 0.0140(5) Uani 1 1 d . . . . .
C30 C 0.9975(2) 0.52628(14) 0.63456(13) 0.0164(5) Uani 1 1 d . . . . .
H30 H 1.0140 0.4857 0.6590 0.020 Uiso 1 1 calc R . . . .
C27 C 0.9494(3) 0.64686(16) 0.56137(13) 0.0204(6) Uani 1 1 d . . . . .
H27 H 0.9341 0.6876 0.5371 0.024 Uiso 1 1 calc R . . . .
C49 C 0.5676(2) 0.59918(15) 0.89014(13) 0.0174(5) Uani 1 1 d . . . . .
H49 H 0.5215 0.6386 0.8780 0.021 Uiso 1 1 calc R . . . .
C19 C 0.3575(2) 0.28546(14) 0.60248(13) 0.0165(5) Uani 1 1 d . . . . .
C55 C 0.4561(2) 0.71854(15) 0.73406(14) 0.0200(6) Uani 1 1 d . . . . .
H55 H 0.5178 0.7499 0.7461 0.024 Uiso 1 1 calc R . . . .
C18 C 0.2012(2) 0.70225(14) 0.49730(14) 0.0174(5) Uani 1 1 d . . . . .
H18 H 0.2321 0.7210 0.5382 0.021 Uiso 1 1 calc R . . . .
C35 C 1.0317(3) 0.40371(16) 0.83767(14) 0.0214(6) Uani 1 1 d . . . . .
H35 H 1.0081 0.3621 0.8523 0.026 Uiso 1 1 calc R . . . .
C42 C 0.9988(3) 0.59873(16) 0.99951(14) 0.0224(6) Uani 1 1 d . . . . .
H42 H 1.0350 0.5809 1.0402 0.027 Uiso 1 1 calc R . . . .
C1 C 0.6144(2) 0.39191(14) 0.69611(13) 0.0169(5) Uani 1 1 d . . . . .
H1 H 0.6783 0.3848 0.7316 0.020 Uiso 1 1 calc R . . . .
C26 C 0.9095(2) 0.63996(15) 0.61610(13) 0.0178(5) Uani 1 1 d . . . . .
H26 H 0.8660 0.6755 0.6276 0.021 Uiso 1 1 calc R . . . .
C24 C 0.3172(2) 0.25169(15) 0.64977(14) 0.0188(5) Uani 1 1 d . . . . .
H24 H 0.3418 0.2666 0.6924 0.023 Uiso 1 1 calc R . . . .
O2 O 0.4740(3) 0.3186(2) 0.82053(15) 0.0567(8) Uani 1 1 d D . . . .
H2A H 0.5438 0.3135 0.8239 0.085 Uiso 1 1 calc GR . . . .
C20 C 0.3218(2) 0.26157(15) 0.53903(14) 0.0188(5) Uani 1 1 d . . . . .
H20 H 0.3489 0.2833 0.5074 0.023 Uiso 1 1 calc R . . . .
C12 C 0.5590(2) 0.64535(14) 0.59330(13) 0.0161(5) Uani 1 1 d . . . . .
H12 H 0.6180 0.6777 0.6096 0.019 Uiso 1 1 calc R . . . .
C23 C 0.2405(2) 0.19591(15) 0.63325(15) 0.0202(6) Uani 1 1 d . . . . .
H23 H 0.2129 0.1741 0.6647 0.024 Uiso 1 1 calc R . . . .
C14 C 0.2120(2) 0.62101(15) 0.41411(13) 0.0179(5) Uani 1 1 d . . . . .
H14 H 0.2494 0.5845 0.3994 0.022 Uiso 1 1 calc R . . . .
C33 C 1.1836(2) 0.48567(17) 0.83570(14) 0.0218(6) Uani 1 1 d . . . . .
H33 H 1.2618 0.4987 0.8488 0.026 Uiso 1 1 calc R . . . .
C2 C 0.5387(2) 0.33633(14) 0.67368(14) 0.0188(6) Uani 1 1 d . . . . .
H2 H 0.5544 0.2931 0.6937 0.023 Uiso 1 1 calc R . . . .
C21 C 0.2457(3) 0.20535(15) 0.52286(15) 0.0215(6) Uani 1 1 d . . . . .
H21 H 0.2221 0.1896 0.4804 0.026 Uiso 1 1 calc R . . . .
C45 C 0.6896(2) 0.50892(14) 0.86591(14) 0.0183(5) Uani 1 1 d . . . . .
H45 H 0.7260 0.4883 0.8375 0.022 Uiso 1 1 calc R . . . .
C46 C 0.7006(3) 0.47888(15) 0.92601(14) 0.0217(6) Uani 1 1 d . . . . .
H46 H 0.7437 0.4382 0.9376 0.026 Uiso 1 1 calc R . . . .
C29 C 1.0356(3) 0.53300(16) 0.57937(14) 0.0202(6) Uani 1 1 d . . . . .
H29 H 1.0771 0.4970 0.5670 0.024 Uiso 1 1 calc R . . . .
C22 C 0.2050(2) 0.17264(15) 0.56997(15) 0.0215(6) Uani 1 1 d . . . . .
H22 H 0.1538 0.1351 0.5590 0.026 Uiso 1 1 calc R . . . .
C51 C 0.3845(2) 0.60115(16) 0.72163(14) 0.0207(6) Uani 1 1 d . . . . .
H51 H 0.3977 0.5534 0.7255 0.025 Uiso 1 1 calc R . . . .
C17 C 0.0977(2) 0.72876(15) 0.45748(15) 0.0205(6) Uani 1 1 d . . . . .
H17 H 0.0591 0.7646 0.4722 0.025 Uiso 1 1 calc R . . . .
C34 C 1.1481(3) 0.42357(17) 0.85748(14) 0.0233(6) Uani 1 1 d . . . . .
H34 H 1.2025 0.3952 0.8854 0.028 Uiso 1 1 calc R . . . .
C48 C 0.5799(3) 0.56951(16) 0.95048(14) 0.0203(6) Uani 1 1 d . . . . .
H48 H 0.5430 0.5897 0.9789 0.024 Uiso 1 1 calc R . . . .
C47 C 0.6471(3) 0.50966(16) 0.96854(14) 0.0216(6) Uani 1 1 d . . . . .
H47 H 0.6561 0.4904 1.0092 0.026 Uiso 1 1 calc R . . . .
C43 C 1.0403(3) 0.58462(16) 0.94710(14) 0.0219(6) Uani 1 1 d . . . . .
H43 H 1.1075 0.5577 0.9539 0.026 Uiso 1 1 calc R . . . .
C15 C 0.1099(3) 0.64877(15) 0.37423(14) 0.0216(6) Uani 1 1 d . . . . .
H15 H 0.0801 0.6315 0.3326 0.026 Uiso 1 1 calc R . . . .
C28 C 1.0118(2) 0.59321(16) 0.54281(13) 0.0199(6) Uani 1 1 d . . . . .
H28 H 1.0375 0.5978 0.5059 0.024 Uiso 1 1 calc R . . . .
C52 C 0.2716(3) 0.62626(18) 0.69608(15) 0.0255(6) Uani 1 1 d . . . . .
H52 H 0.2097 0.5951 0.6829 0.031 Uiso 1 1 calc R . . . .
C16 C 0.0517(3) 0.70221(15) 0.39621(15) 0.0221(6) Uani 1 1 d . . . . .
H16 H -0.0177 0.7199 0.3698 0.026 Uiso 1 1 calc R . . . .
C54 C 0.3430(3) 0.74324(17) 0.70896(15) 0.0259(6) Uani 1 1 d . . . . .
H54 H 0.3295 0.7910 0.7048 0.031 Uiso 1 1 calc R . . . .
C53 C 0.2505(3) 0.69737(18) 0.69008(15) 0.0256(7) Uani 1 1 d . . . . .
H53 H 0.1748 0.7140 0.6735 0.031 Uiso 1 1 calc R . . . .
C57 C 0.4588(4) 0.3410(3) 0.88149(19) 0.0707(17) Uani 1 1 d D . . . .
H57A H 0.4518 0.3908 0.8817 0.106 Uiso 1 1 calc GR . . . .
H57B H 0.5251 0.3268 0.9157 0.106 Uiso 1 1 calc GR . . . .
H57C H 0.3893 0.3203 0.8878 0.106 Uiso 1 1 calc GR . . . .
O1 O 0.3705(4) 0.4239(4) 0.7464(4) 0.170(4) Uani 1 1 d . . . . .
H1A H 0.3816 0.3910 0.7716 0.255 Uiso 1 1 calc GR . . . .
C56 C 0.2534(7) 0.4191(4) 0.7024(4) 0.093(2) Uani 1 1 d . . . . .
H56A H 0.2543 0.3881 0.6677 0.139 Uiso 1 1 calc GR . . . .
H56B H 0.2284 0.4645 0.6854 0.139 Uiso 1 1 calc GR . . . .
H56C H 0.2005 0.4017 0.7253 0.139 Uiso 1 1 calc GR . . . .

loop_
_atom_site_aniso_label
_atom_site_aniso_U_11
_atom_site_aniso_U_22
_atom_site_aniso_U_33
_atom_site_aniso_U_23
_atom_site_aniso_U_13
_atom_site_aniso_U_12
Br1 0.02181(16) 0.01358(15) 0.01835(15) -0.00005(10) 0.00428(11) 0.00259(10)
Cu1 0.01036(19) 0.01113(19) 0.01364(19) -0.00114(14) 0.00262(14) -0.00157(13)
P2 0.0095(3) 0.0124(3) 0.0129(3) -0.0009(2) 0.0035(2) -0.0008(2)
P1 0.0112(3) 0.0110(3) 0.0134(3) -0.0004(2) 0.0039(2) -0.0002(2)
N1 0.0110(10) 0.0110(10) 0.0155(10) 0.0012(8) 0.0031(8) 0.0000(8)
N3 0.0119(10) 0.0140(11) 0.0132(10) -0.0010(8) 0.0032(8) 0.0007(8)
N2 0.0131(10) 0.0118(10) 0.0130(10) -0.0004(8) 0.0036(8) -0.0018(8)
N4 0.0150(11) 0.0201(12) 0.0167(11) -0.0013(9) 0.0025(9) 0.0014(9)
C5 0.0120(12) 0.0092(12) 0.0142(11) -0.0004(9) 0.0045(9) 0.0000(9)
C4 0.0148(12) 0.0121(12) 0.0158(12) 0.0004(10) 0.0044(10) -0.0005(10)
C39 0.0130(12) 0.0128(12) 0.0144(12) -0.0018(9) 0.0028(10) -0.0028(9)
C37 0.0136(12) 0.0122(12) 0.0144(12) -0.0004(9) 0.0045(10) -0.0018(9)
C44 0.0127(12) 0.0121(12) 0.0167(12) 0.0009(10) 0.0035(10) -0.0018(9)
C50 0.0129(12) 0.0166(13) 0.0134(12) -0.0008(10) 0.0048(9) -0.0005(10)
C6 0.0119(12) 0.0109(12) 0.0125(11) -0.0002(9) 0.0047(9) -0.0013(9)
C13 0.0168(13) 0.0123(12) 0.0170(12) 0.0054(10) 0.0064(10) -0.0007(10)
C7 0.0140(12) 0.0112(12) 0.0140(12) 0.0000(9) 0.0049(10) -0.0001(9)
C9 0.0148(12) 0.0134(13) 0.0186(13) -0.0002(10) 0.0017(10) -0.0048(10)
C36 0.0163(13) 0.0165(13) 0.0171(12) -0.0018(10) 0.0065(10) -0.0001(10)
C40 0.0160(13) 0.0170(13) 0.0176(13) -0.0019(10) 0.0045(10) 0.0011(10)
C8 0.0126(12) 0.0153(13) 0.0167(12) 0.0019(10) 0.0015(10) 0.0000(10)
C38 0.0125(12) 0.0107(11) 0.0149(12) 0.0001(9) 0.0033(10) 0.0004(9)
C41 0.0223(14) 0.0215(14) 0.0156(13) -0.0035(11) 0.0067(11) -0.0022(11)
C10 0.0158(12) 0.0133(12) 0.0148(12) 0.0014(10) 0.0056(10) 0.0005(10)
C11 0.0199(13) 0.0104(12) 0.0218(13) 0.0033(10) 0.0063(11) -0.0005(10)
C31 0.0139(12) 0.0168(13) 0.0126(11) -0.0019(10) 0.0058(9) 0.0006(10)
C32 0.0154(13) 0.0201(14) 0.0199(13) 0.0001(11) 0.0060(10) -0.0001(11)
C3 0.0164(13) 0.0105(12) 0.0199(13) -0.0006(10) 0.0050(10) -0.0019(10)
C25 0.0110(12) 0.0171(13) 0.0138(12) -0.0008(10) 0.0032(9) -0.0028(10)
C30 0.0171(13) 0.0152(13) 0.0169(12) -0.0028(10) 0.0048(10) -0.0033(10)
C27 0.0231(14) 0.0221(14) 0.0161(13) 0.0015(11) 0.0058(11) -0.0027(11)
C49 0.0173(13) 0.0161(13) 0.0195(13) 0.0026(10) 0.0063(10) 0.0030(10)
C19 0.0151(12) 0.0107(12) 0.0216(13) 0.0019(10) 0.0016(10) -0.0007(10)
C55 0.0163(13) 0.0162(13) 0.0256(14) 0.0021(11) 0.0027(11) 0.0010(11)
C18 0.0211(14) 0.0123(12) 0.0201(13) 0.0025(10) 0.0080(11) -0.0003(10)
C35 0.0247(15) 0.0194(14) 0.0227(14) 0.0035(11) 0.0107(12) 0.0035(11)
C42 0.0226(14) 0.0247(15) 0.0178(13) 0.0021(11) 0.0023(11) 0.0034(12)
C1 0.0151(12) 0.0132(13) 0.0200(13) 0.0027(10) 0.0010(10) -0.0008(10)
C26 0.0160(13) 0.0203(14) 0.0178(13) 0.0008(10) 0.0059(10) 0.0005(10)
C24 0.0182(13) 0.0157(13) 0.0204(13) 0.0011(11) 0.0016(10) -0.0021(10)
O2 0.0370(16) 0.077(2) 0.0558(19) -0.0052(17) 0.0134(14) -0.0051(16)
C20 0.0212(14) 0.0152(13) 0.0206(13) 0.0010(10) 0.0068(11) -0.0014(11)
C12 0.0168(13) 0.0125(12) 0.0182(13) 0.0010(10) 0.0032(10) -0.0041(10)
C23 0.0170(13) 0.0168(14) 0.0274(15) 0.0039(11) 0.0069(11) -0.0026(10)
C14 0.0200(13) 0.0157(13) 0.0178(13) 0.0018(10) 0.0047(11) 0.0006(10)
C33 0.0142(13) 0.0295(16) 0.0210(14) -0.0010(12) 0.0036(11) 0.0021(11)
C2 0.0173(13) 0.0131(13) 0.0233(14) 0.0038(10) 0.0005(11) -0.0010(10)
C21 0.0227(14) 0.0161(13) 0.0239(14) -0.0047(11) 0.0034(11) -0.0022(11)
C45 0.0200(13) 0.0151(13) 0.0208(13) 0.0004(10) 0.0073(11) 0.0027(10)
C46 0.0249(15) 0.0151(13) 0.0241(14) 0.0057(11) 0.0049(11) 0.0052(11)
C29 0.0208(14) 0.0219(14) 0.0206(13) -0.0084(11) 0.0099(11) -0.0044(11)
C22 0.0176(13) 0.0134(13) 0.0319(16) -0.0022(11) 0.0040(12) -0.0053(10)
C51 0.0168(13) 0.0204(14) 0.0251(14) -0.0028(11) 0.0060(11) -0.0036(11)
C17 0.0197(13) 0.0149(13) 0.0297(15) 0.0070(11) 0.0117(12) 0.0044(11)
C34 0.0230(15) 0.0258(15) 0.0208(14) 0.0048(12) 0.0057(11) 0.0090(12)
C48 0.0204(14) 0.0229(15) 0.0203(14) 0.0024(11) 0.0100(11) 0.0018(11)
C47 0.0224(14) 0.0234(15) 0.0188(13) 0.0055(11) 0.0056(11) -0.0004(11)
C43 0.0195(14) 0.0248(15) 0.0191(13) -0.0009(11) 0.0015(11) 0.0058(11)
C15 0.0229(14) 0.0197(14) 0.0191(13) 0.0031(11) 0.0003(11) -0.0027(11)
C28 0.0209(14) 0.0242(15) 0.0167(13) -0.0036(11) 0.0086(11) -0.0076(11)
C52 0.0142(13) 0.0353(17) 0.0262(15) -0.0040(13) 0.0041(11) -0.0068(12)
C16 0.0161(13) 0.0186(14) 0.0295(15) 0.0126(11) 0.0030(11) 0.0022(10)
C54 0.0218(15) 0.0230(15) 0.0318(16) 0.0054(12) 0.0054(12) 0.0071(12)
C53 0.0135(13) 0.0390(19) 0.0227(14) 0.0033(13) 0.0024(11) 0.0067(12)
C57 0.031(2) 0.058(3) 0.100(4) -0.018(3) -0.020(2) 0.001(2)
O1 0.046(2) 0.237(8) 0.213(7) -0.166(6) 0.011(3) 0.002(3)
C56 0.111(6) 0.081(5) 0.095(5) 0.004(4) 0.042(4) 0.028(4)

loop_
_atom_type_symbol
_atom_type_description
_atom_type_scat_dispersion_real
_atom_type_scat_dispersion_imag
_atom_type_scat_source
C C 0.0181 0.0091 'International Tables Vol C Tables 4.2.6.8 and 6.1.1.4'
H H 0.0000 0.0000 'International Tables Vol C Tables 4.2.6.8 and 6.1.1.4'
Br Br -0.6763 1.2805 'International Tables Vol C Tables 4.2.6.8 and 6.1.1.4'
Cu Cu -1.9646 0.5888 'International Tables Vol C Tables 4.2.6.8 and 6.1.1.4'
N N 0.0311 0.0180 'International Tables Vol C Tables 4.2.6.8 and 6.1.1.4'
O O 0.0492 0.0322 'International Tables Vol C Tables 4.2.6.8 and 6.1.1.4'
P P 0.2955 0.4335 'International Tables Vol C Tables 4.2.6.8 and 6.1.1.4'

loop_
_geom_angle_atom_site_label_1
_geom_angle_atom_site_label_2
_geom_angle_atom_site_label_3
_geom_angle
_geom_angle_site_symmetry_1
_geom_angle_site_symmetry_3
_geom_angle_publ_flag
P2 Cu1 P1 104.77(3) . . ?
N1 Cu1 P2 129.64(6) . . ?
N1 Cu1 P1 116.40(6) . . ?
N1 Cu1 N2 80.75(9) . . ?
N2 Cu1 P2 121.08(6) . . ?
N2 Cu1 P1 99.13(6) . . ?
C37 P2 Cu1 108.23(8) . . ?
C31 P2 Cu1 122.12(9) . . ?
C31 P2 C37 104.28(12) . . ?
C31 P2 C25 102.31(12) . . ?
C25 P2 Cu1 115.52(8) . . ?
C25 P2 C37 102.14(12) . . ?
C44 P1 Cu1 118.02(9) . . ?
C44 P1 C38 105.09(12) . . ?
C50 P1 Cu1 116.90(9) . . ?
C50 P1 C44 104.61(12) . . ?
C50 P1 C38 103.70(12) . . ?
C38 P1 Cu1 107.05(8) . . ?
C5 N1 Cu1 113.04(17) . . ?
C1 N1 Cu1 128.98(18) . . ?
C1 N1 C5 117.6(2) . . ?
C39 N3 C37 119.8(2) . . ?
C39 N3 C38 121.3(2) . . ?
C38 N3 C37 117.6(2) . . ?
C6 N2 Cu1 111.92(16) . . ?
C12 N2 Cu1 127.81(18) . . ?
C12 N2 C6 117.8(2) . . ?
C39 N4 C43 118.0(2) . . ?
N1 C5 C4 123.2(2) . . ?
N1 C5 C6 116.5(2) . . ?
C4 C5 C6 120.2(2) . . ?
C5 C4 C9 117.8(2) . . ?
C5 C4 C3 117.9(2) . . ?
C3 C4 C9 124.1(2) . . ?
N3 C39 C40 121.8(2) . . ?
N4 C39 N3 116.0(2) . . ?
N4 C39 C40 122.1(2) . . ?
P2 C37 H37A 108.3 . . ?
P2 C37 H37B 108.3 . . ?
N3 C37 P2 116.14(17) . . ?
N3 C37 H37A 108.3 . . ?
N3 C37 H37B 108.3 . . ?
H37A C37 H37B 107.4 . . ?
C49 C44 P1 122.9(2) . . ?
C45 C44 P1 118.0(2) . . ?
C45 C44 C49 119.1(2) . . ?
C55 C50 P1 124.4(2) . . ?
C55 C50 C51 118.6(3) . . ?
C51 C50 P1 116.8(2) . . ?
N2 C6 C5 116.2(2) . . ?
N2 C6 C7 123.5(2) . . ?
C7 C6 C5 120.2(2) . . ?
C18 C13 C10 118.4(2) . . ?
C14 C13 C10 122.8(2) . . ?
C14 C13 C18 118.8(3) . . ?
C6 C7 C8 118.2(2) . . ?
C6 C7 C10 117.5(2) . . ?
C10 C7 C8 124.2(2) . . ?
C4 C9 H9 118.9 . . ?
C8 C9 C4 122.1(2) . . ?
C8 C9 H9 118.9 . . ?
C31 C36 H36 119.7 . . ?
C35 C36 H36 119.7 . . ?
C35 C36 C31 120.6(3) . . ?
C39 C40 H40 120.9 . . ?
C41 C40 C39 118.1(3) . . ?
C41 C40 H40 120.9 . . ?
C7 C8 H8 119.4 . . ?
C9 C8 C7 121.2(2) . . ?
C9 C8 H8 119.4 . . ?
P1 C38 H38A 109.2 . . ?
P1 C38 H38B 109.2 . . ?
N3 C38 P1 111.84(17) . . ?
N3 C38 H38A 109.2 . . ?
N3 C38 H38B 109.2 . . ?
H38A C38 H38B 107.9 . . ?
C40 C41 H41 119.9 . . ?
C40 C41 C42 120.2(3) . . ?
C42 C41 H41 119.9 . . ?
C7 C10 C13 123.4(2) . . ?
C11 C10 C13 118.9(2) . . ?
C11 C10 C7 117.5(2) . . ?
C10 C11 H11 119.6 . . ?
C10 C11 C12 120.7(2) . . ?
C12 C11 H11 119.6 . . ?
C36 C31 P2 120.3(2) . . ?
C36 C31 C32 118.9(3) . . ?
C32 C31 P2 120.7(2) . . ?
C31 C32 H32 119.7 . . ?
C33 C32 C31 120.6(3) . . ?
C33 C32 H32 119.7 . . ?
C4 C3 C19 123.1(2) . . ?
C2 C3 C4 117.4(2) . . ?
C2 C3 C19 119.3(2) . . ?
C30 C25 P2 119.7(2) . . ?
C30 C25 C26 118.8(2) . . ?
C26 C25 P2 121.3(2) . . ?
C25 C30 H30 119.6 . . ?
C29 C30 C25 120.9(3) . . ?
C29 C30 H30 119.6 . . ?
C26 C27 H27 119.8 . . ?
C28 C27 H27 119.8 . . ?
C28 C27 C26 120.4(3) . . ?
C44 C49 H49 120.0 . . ?
C48 C49 C44 120.0(3) . . ?
C48 C49 H49 120.0 . . ?
C24 C19 C3 118.7(2) . . ?
C20 C19 C3 122.0(3) . . ?
C20 C19 C24 119.3(3) . . ?
C50 C55 H55 119.6 . . ?
C54 C55 C50 120.8(3) . . ?
C54 C55 H55 119.6 . . ?
C13 C18 H18 119.8 . . ?
C17 C18 C13 120.4(3) . . ?
C17 C18 H18 119.8 . . ?
C36 C35 H35 120.1 . . ?
C34 C35 C36 119.8(3) . . ?
C34 C35 H35 120.1 . . ?
C41 C42 H42 121.5 . . ?
C43 C42 C41 117.0(3) . . ?
C43 C42 H42 121.5 . . ?
N1 C1 H1 118.6 . . ?
N1 C1 C2 122.9(2) . . ?
C2 C1 H1 118.6 . . ?
C25 C26 H26 120.0 . . ?
C27 C26 C25 120.1(3) . . ?
C27 C26 H26 120.0 . . ?
C19 C24 H24 119.9 . . ?
C23 C24 C19 120.2(3) . . ?
C23 C24 H24 119.9 . . ?
C57 O2 H2A 109.5 . . ?
C19 C20 H20 119.9 . . ?
C21 C20 C19 120.3(3) . . ?
C21 C20 H20 119.9 . . ?
N2 C12 C11 122.8(2) . . ?
N2 C12 H12 118.6 . . ?
C11 C12 H12 118.6 . . ?
C24 C23 H23 119.9 . . ?
C22 C23 C24 120.2(3) . . ?
C22 C23 H23 119.9 . . ?
C13 C14 H14 119.8 . . ?
C15 C14 C13 120.4(3) . . ?
C15 C14 H14 119.8 . . ?
C32 C33 H33 120.1 . . ?
C32 C33 C34 119.9(3) . . ?
C34 C33 H33 120.1 . . ?
C3 C2 C1 120.9(3) . . ?
C3 C2 H2 119.5 . . ?
C1 C2 H2 119.5 . . ?
C20 C21 H21 119.9 . . ?
C22 C21 C20 120.1(3) . . ?
C22 C21 H21 119.9 . . ?
C44 C45 H45 119.6 . . ?
C46 C45 C44 120.7(3) . . ?
C46 C45 H45 119.6 . . ?
C45 C46 H46 120.1 . . ?
C47 C46 C45 119.8(3) . . ?
C47 C46 H46 120.1 . . ?
C30 C29 H29 120.0 . . ?
C28 C29 C30 120.0(3) . . ?
C28 C29 H29 120.0 . . ?
C23 C22 C21 120.0(3) . . ?
C23 C22 H22 120.0 . . ?
C21 C22 H22 120.0 . . ?
C50 C51 H51 119.9 . . ?
C52 C51 C50 120.3(3) . . ?
C52 C51 H51 119.9 . . ?
C18 C17 H17 119.8 . . ?
C16 C17 C18 120.4(3) . . ?
C16 C17 H17 119.8 . . ?
C35 C34 C33 120.2(3) . . ?
C35 C34 H34 119.9 . . ?
C33 C34 H34 119.9 . . ?
C49 C48 H48 119.9 . . ?
C49 C48 C47 120.3(3) . . ?
C47 C48 H48 119.9 . . ?
C46 C47 C48 120.0(3) . . ?
C46 C47 H47 120.0 . . ?
C48 C47 H47 120.0 . . ?
N4 C43 C42 124.5(3) . . ?
N4 C43 H43 117.8 . . ?
C42 C43 H43 117.8 . . ?
C14 C15 H15 119.8 . . ?
C14 C15 C16 120.4(3) . . ?
C16 C15 H15 119.8 . . ?
C27 C28 H28 120.1 . . ?
C29 C28 C27 119.8(3) . . ?
C29 C28 H28 120.1 . . ?
C51 C52 H52 119.7 . . ?
C53 C52 C51 120.5(3) . . ?
C53 C52 H52 119.7 . . ?
C17 C16 C15 119.6(3) . . ?
C17 C16 H16 120.2 . . ?
C15 C16 H16 120.2 . . ?
C55 C54 H54 119.8 . . ?
C53 C54 C55 120.4(3) . . ?
C53 C54 H54 119.8 . . ?
C52 C53 H53 120.3 . . ?
C54 C53 C52 119.4(3) . . ?
C54 C53 H53 120.3 . . ?
O2 C57 H57A 109.5 . . ?
O2 C57 H57B 109.5 . . ?
O2 C57 H57C 109.5 . . ?
H57A C57 H57B 109.5 . . ?
H57A C57 H57C 109.5 . . ?
H57B C57 H57C 109.5 . . ?
C56 O1 H1A 109.5 . . ?
O1 C56 H56A 109.5 . . ?
O1 C56 H56B 109.5 . . ?
O1 C56 H56C 109.5 . . ?
H56A C56 H56B 109.5 . . ?
H56A C56 H56C 109.5 . . ?
H56B C56 H56C 109.5 . . ?

loop_
_geom_bond_atom_site_label_1
_geom_bond_atom_site_label_2
_geom_bond_distance
_geom_bond_site_symmetry_2
_geom_bond_publ_flag
Cu1 P2 2.2070(7) . ?
Cu1 P1 2.2573(7) . ?
Cu1 N1 2.036(2) . ?
Cu1 N2 2.068(2) . ?
P2 C37 1.869(3) . ?
P2 C31 1.820(3) . ?
P2 C25 1.828(3) . ?
P1 C44 1.823(3) . ?
P1 C50 1.823(3) . ?
P1 C38 1.860(3) . ?
N1 C5 1.367(3) . ?
N1 C1 1.331(3) . ?
N3 C39 1.391(3) . ?
N3 C37 1.455(3) . ?
N3 C38 1.455(3) . ?
N2 C6 1.364(3) . ?
N2 C12 1.326(3) . ?
N4 C39 1.329(4) . ?
N4 C43 1.339(4) . ?
C5 C4 1.412(4) . ?
C5 C6 1.446(3) . ?
C4 C9 1.433(4) . ?
C4 C3 1.423(4) . ?
C39 C40 1.409(4) . ?
C37 H37A 0.9700 . ?
C37 H37B 0.9700 . ?
C44 C49 1.398(4) . ?
C44 C45 1.395(4) . ?
C50 C55 1.392(4) . ?
C50 C51 1.396(4) . ?
C6 C7 1.408(4) . ?
C13 C10 1.485(4) . ?
C13 C18 1.399(4) . ?
C13 C14 1.397(4) . ?
C7 C8 1.440(4) . ?
C7 C10 1.426(4) . ?
C9 H9 0.9300 . ?
C9 C8 1.360(4) . ?
C36 H36 0.9300 . ?
C36 C31 1.394(4) . ?
C36 C35 1.389(4) . ?
C40 H40 0.9300 . ?
C40 C41 1.380(4) . ?
C8 H8 0.9300 . ?
C38 H38A 0.9700 . ?
C38 H38B 0.9700 . ?
C41 H41 0.9300 . ?
C41 C42 1.389(4) . ?
C10 C11 1.386(4) . ?
C11 H11 0.9300 . ?
C11 C12 1.396(4) . ?
C31 C32 1.399(4) . ?
C32 H32 0.9300 . ?
C32 C33 1.385(4) . ?
C3 C19 1.488(4) . ?
C3 C2 1.383(4) . ?
C25 C30 1.396(4) . ?
C25 C26 1.399(4) . ?
C30 H30 0.9300 . ?
C30 C29 1.390(4) . ?
C27 H27 0.9300 . ?
C27 C26 1.393(4) . ?
C27 C28 1.391(4) . ?
C49 H49 0.9300 . ?
C49 C48 1.390(4) . ?
C19 C24 1.399(4) . ?
C19 C20 1.393(4) . ?
C55 H55 0.9300 . ?
C55 C54 1.389(4) . ?
C18 H18 0.9300 . ?
C18 C17 1.391(4) . ?
C35 H35 0.9300 . ?
C35 C34 1.387(4) . ?
C42 H42 0.9300 . ?
C42 C43 1.377(4) . ?
C1 H1 0.9300 . ?
C1 C2 1.395(4) . ?
C26 H26 0.9300 . ?
C24 H24 0.9300 . ?
C24 C23 1.389(4) . ?
O2 H2A 0.8200 . ?
O2 C57 1.440(2) . ?
C20 H20 0.9300 . ?
C20 C21 1.390(4) . ?
C12 H12 0.9300 . ?
C23 H23 0.9300 . ?
C23 C22 1.386(4) . ?
C14 H14 0.9300 . ?
C14 C15 1.389(4) . ?
C33 H33 0.9300 . ?
C33 C34 1.389(4) . ?
C2 H2 0.9300 . ?
C21 H21 0.9300 . ?
C21 C22 1.389(4) . ?
C45 H45 0.9300 . ?
C45 C46 1.390(4) . ?
C46 H46 0.9300 . ?
C46 C47 1.383(4) . ?
C29 H29 0.9300 . ?
C29 C28 1.383(4) . ?
C22 H22 0.9300 . ?
C51 H51 0.9300 . ?
C51 C52 1.391(4) . ?
C17 H17 0.9300 . ?
C17 C16 1.381(4) . ?
C34 H34 0.9300 . ?
C48 H48 0.9300 . ?
C48 C47 1.393(4) . ?
C47 H47 0.9300 . ?
C43 H43 0.9300 . ?
C15 H15 0.9300 . ?
C15 C16 1.391(4) . ?
C28 H28 0.9300 . ?
C52 H52 0.9300 . ?
C52 C53 1.387(5) . ?
C16 H16 0.9300 . ?
C54 H54 0.9300 . ?
C54 C53 1.381(5) . ?
C53 H53 0.9300 . ?
C57 H57A 0.9600 . ?
C57 H57B 0.9600 . ?
C57 H57C 0.9600 . ?
O1 H1A 0.8200 . ?
O1 C56 1.458(9) . ?
C56 H56A 0.9600 . ?
C56 H56B 0.9600 . ?
C56 H56C 0.9600 . ?
